data_4063608
loop_
_publ_author_name
'Pan, Jun'
'Kampf, Jeff W.'
'Ashe, Arthur J.'

_publ_section_title
;
 Tricarbonylchromium Complexes of 1,2-Dihydro-1,2-benzazaborines
;
_journal_issue 2
_journal_name_full Organometallics
_journal_page_first 506
_journal_page_last 511
_journal_paper_doi 10.1021/om800383v
_journal_volume 28
_journal_year 2009
_chemical_formula_moiety 'C12 H10 B Cr N O3'
_chemical_formula_sum 'C12 H10 B Cr N O3'
_chemical_formula_weight 279.02
_chemical_name_systematic
;

 ?

;
_space_group_IT_number 14
_symmetry_cell_setting monoclinic
_symmetry_space_group_name_Hall '-P 2yn'
_symmetry_space_group_name_H-M 'P 1 21/n 1'
_atom_sites_solution_hydrogens geom
_atom_sites_solution_primary direct
_atom_sites_solution_secondary difmap
_audit_creation_method SHELXL-97
_cell_angle_alpha 90.00
_cell_angle_beta 112.855(4)
_cell_angle_gamma 90.00
_cell_formula_units_Z 8
_cell_length_a 15.212(4)
_cell_length_b 10.730(3)
_cell_length_c 16.259(4)
_cell_measurement_reflns_used 6431
_cell_measurement_temperature 123(2)
_cell_measurement_theta_max 23.31
_cell_measurement_theta_min 2.92
_cell_volume 2445.5(11)
_computing_cell_refinement 'Bruker SMART'
_computing_data_collection 'Bruker SMART'
_computing_data_reduction 'Bruker SHELXTL'
_computing_molecular_graphics 'Bruker SHELXTL'
_computing_publication_material 'Bruker SHELXTL'
_computing_structure_refinement 'Bruker SHELXTL'
_computing_structure_solution 'Bruker SHELXTL'
_diffrn_ambient_temperature 123(2)
_diffrn_measured_fraction_theta_full 0.993
_diffrn_measured_fraction_theta_max 0.993
_diffrn_measurement_device_type 'CCD area detector'
_diffrn_measurement_method 'phi and omega scans'
_diffrn_radiation_monochromator graphite
_diffrn_radiation_source 'fine-focus sealed tube'
_diffrn_radiation_type MoK\a
_diffrn_radiation_wavelength 0.71073
_diffrn_reflns_av_R_equivalents 0.0000
_diffrn_reflns_av_sigmaI/netI 0.0287
_diffrn_reflns_limit_h_max 20
_diffrn_reflns_limit_h_min -20
_diffrn_reflns_limit_k_max 14
_diffrn_reflns_limit_k_min -14
_diffrn_reflns_limit_l_max 21
_diffrn_reflns_limit_l_min -21
_diffrn_reflns_number 39806
_diffrn_reflns_theta_full 28.35
_diffrn_reflns_theta_max 28.35
_diffrn_reflns_theta_min 2.91
_exptl_absorpt_coefficient_mu 0.932
_exptl_absorpt_correction_T_max 0.8213
_exptl_absorpt_correction_T_min 0.7303
_exptl_absorpt_correction_type multi-scan
_exptl_absorpt_process_details
'Blessing, R. Acta Cryst. (1995) A51 33-38 Sheldrick, G. TWINABS (Version 1.05), Bruker Nonius scaling and corrections for twinned crystals University of Gottingen, Germany 2003.''
_exptl_crystal_colour orange
_exptl_crystal_density_diffrn 1.516
_exptl_crystal_density_method 'not measured'
_exptl_crystal_description block
_exptl_crystal_F_000 1136
_exptl_crystal_size_max 0.36
_exptl_crystal_size_mid 0.32
_exptl_crystal_size_min 0.22
_refine_diff_density_max 0.697
_refine_diff_density_min -0.720
_refine_diff_density_rms 0.108
_refine_ls_extinction_method none
_refine_ls_goodness_of_fit_ref 1.099
_refine_ls_hydrogen_treatment constr
_refine_ls_matrix_type full
_refine_ls_number_parameters 328
_refine_ls_number_reflns 26502
_refine_ls_number_restraints 0
_refine_ls_restrained_S_all 1.099
_refine_ls_R_factor_all 0.0716
_refine_ls_R_factor_gt 0.0583
_refine_ls_shift/su_max 0.005
_refine_ls_shift/su_mean 0.000
_refine_ls_structure_factor_coef Fsqd
_refine_ls_weighting_details 'calc w=1/[\s^2^(Fo^2^)+(0.0751P)^2^+5.6403P] where P=(Fo^2^+2Fc^2^)/3'
_refine_ls_weighting_scheme calc
_refine_ls_wR_factor_gt 0.1559
_refine_ls_wR_factor_ref 0.1627
_reflns_number_gt 21593
_reflns_number_total 26502
_reflns_threshold_expression >2sigma(I)
_cod_data_source_file om800383v_si_003.cif
_cod_data_source_block jpi
_cod_depositor_comments
;
The following automatic conversions were performed:

'_symmetry_cell_setting' value 'Monoclinic' changed to 'monoclinic'
according to the built-in table from CIF Core dictionary named
'cif_core.dic' version 2.4.1 from 2010-06-29.

Automatic conversion script
Id: cif_fix_values 1715 2011-07-08 13:25:40Z adriana 
;
_cod_original_cell_volume 2445.6(11)
_cod_original_sg_symbol_H-M P2(1)/n
_cod_database_code 4063608

loop_
_symmetry_equiv_pos_as_xyz
'x, y, z'
'-x+1/2, y+1/2, -z+1/2'
'-x, -y, -z'
'x-1/2, -y-1/2, z-1/2'

loop_
_atom_site_label
_atom_site_type_symbol
_atom_site_fract_x
_atom_site_fract_y
_atom_site_fract_z
_atom_site_U_iso_or_equiv
_atom_site_adp_type
_atom_site_occupancy
_atom_site_symmetry_multiplicity
_atom_site_calc_flag
_atom_site_refinement_flags
Cr1 Cr 0.95684(2) 0.12569(3) 0.199685(19) 0.01832(8) Uani 1 1 d .
Cr2 Cr 0.67899(2) 0.87025(3) -0.073783(19) 0.01701(8) Uani 1 1 d .
C1 C 0.95230(15) 0.20615(18) 0.06474(13) 0.0202(4) Uani 1 1 d .
C2 C 0.95113(16) 0.07419(19) 0.06355(13) 0.0241(4) Uani 1 1 d .
H2A H 0.8948 0.0308 0.0218 0.029 Uiso 1 1 calc R
C3 C 1.02235(16) 0.0058(2) 0.12782(13) 0.0256(4) Uani 1 1 d .
H3A H 1.0161 -0.0849 0.1296 0.031 Uiso 1 1 calc R
C4 C 1.09684(15) 0.0666(2) 0.19727(13) 0.0255(5) Uani 1 1 d .
H4A H 1.1412 0.0176 0.2469 0.031 Uiso 1 1 calc R
C5 C 1.09555(15) 0.19847(19) 0.20459(14) 0.0239(4) Uani 1 1 d .
H5A H 1.1395 0.2395 0.2589 0.029 Uiso 1 1 calc R
C6 C 1.02280(15) 0.26984(18) 0.13829(13) 0.0200(4) Uani 1 1 d .
C7 C 1.02001(16) 0.40481(19) 0.14379(13) 0.0248(4) Uani 1 1 d .
H7A H 1.0643 0.4455 0.1930 0.030 Uiso 1 1 calc R
C8 C 0.95306(16) 0.4733(2) 0.07758(13) 0.0268(5) Uani 1 1 d .
H8A H 0.9533 0.5598 0.0814 0.032 Uiso 1 1 calc R
C9 C 0.79618(17) 0.4702(2) -0.08512(16) 0.0362(6) Uani 1 1 d .
H9A H 0.7889 0.4260 -0.1387 0.054 Uiso 1 1 calc R
H9B H 0.8128 0.5553 -0.0902 0.054 Uiso 1 1 calc R
H9C H 0.7373 0.4674 -0.0764 0.054 Uiso 1 1 calc R
C10 C 0.83394(17) 0.18628(18) 0.16380(14) 0.0254(5) Uani 1 1 d .
C11 C 0.98855(17) 0.1950(2) 0.31094(14) 0.0280(5) Uani 1 1 d .
C12 C 0.92070(15) -0.01642(18) 0.23914(12) 0.0213(4) Uani 1 1 d .
C13 C 0.66975(13) 0.79837(18) 0.05799(12) 0.0171(4) Uani 1 1 d .
C14 C 0.67915(14) 0.93041(18) 0.05829(12) 0.0190(4) Uani 1 1 d .
H14A H 0.7359 0.9703 0.1022 0.023 Uiso 1 1 calc R
C15 C 0.61287(14) 1.00212(18) -0.01078(13) 0.0212(4) Uani 1 1 d .
H15A H 0.6235 1.0918 -0.0137 0.025 Uiso 1 1 calc R
C16 C 0.53889(14) 0.94314(19) -0.08200(13) 0.0227(4) Uani 1 1 d .
H16A H 0.4988 0.9918 -0.1341 0.027 Uiso 1 1 calc R
C17 C 0.53478(14) 0.81276(19) -0.08481(12) 0.0216(4) Uani 1 1 d .
H17A H 0.4923 0.7723 -0.1400 0.026 Uiso 1 1 calc R
C18 C 0.59893(14) 0.73710(18) -0.01547(12) 0.0188(4) Uani 1 1 d .
C19 C 0.59259(15) 0.60308(19) -0.01659(13) 0.0246(4) Uani 1 1 d .
H19A H 0.5470 0.5640 -0.0658 0.030 Uiso 1 1 calc R
C20 C 0.65041(16) 0.53276(19) 0.05112(14) 0.0262(4) Uani 1 1 d .
H20A H 0.6435 0.4466 0.0491 0.031 Uiso 1 1 calc R
C21 C 0.80441(16) 0.5279(2) 0.21441(13) 0.0282(5) Uani 1 1 d .
H21A H 0.8550 0.4972 0.1986 0.042 Uiso 1 1 calc R
H21B H 0.7753 0.4596 0.2325 0.042 Uiso 1 1 calc R
H21C H 0.8298 0.5862 0.2627 0.042 Uiso 1 1 calc R
C22 C 0.65816(16) 0.7880(2) -0.17953(14) 0.0281(5) Uani 1 1 d .
C23 C 0.71763(15) 1.00504(18) -0.11903(13) 0.0220(4) Uani 1 1 d .
C24 C 0.80251(15) 0.81199(18) -0.02593(13) 0.0211(4) Uani 1 1 d .
O1 O 0.75696(12) 0.22437(14) 0.13923(12) 0.0359(4) Uani 1 1 d .
O2 O 1.00961(14) 0.23993(17) 0.38138(11) 0.0448(5) Uani 1 1 d .
O3 O 0.89649(11) -0.10878(13) 0.26253(9) 0.0290(4) Uani 1 1 d .
O4 O 0.64524(14) 0.73936(17) -0.24653(11) 0.0442(5) Uani 1 1 d .
O5 O 0.74252(11) 1.09228(14) -0.14713(10) 0.0301(3) Uani 1 1 d .
O6 O 0.88084(11) 0.77657(14) 0.00736(10) 0.0288(3) Uani 1 1 d .
N1 N 0.88471(13) 0.27516(16) -0.00136(11) 0.0250(4) Uani 1 1 d .
H1A H 0.8435 0.2350 -0.0452 0.030 Uiso 1 1 calc R
N2 N 0.73002(12) 0.72722(15) 0.12700(10) 0.0210(4) Uani 1 1 d .
H2B H 0.7726 0.7656 0.1709 0.025 Uiso 1 1 calc R
B2 B 0.72769(17) 0.5946(2) 0.13166(15) 0.0222(5) Uani 1 1 d .
B1 B 0.87771(18) 0.4072(2) -0.00296(16) 0.0259(5) Uani 1 1 d .

loop_
_atom_site_aniso_label
_atom_site_aniso_U_11
_atom_site_aniso_U_22
_atom_site_aniso_U_33
_atom_site_aniso_U_23
_atom_site_aniso_U_13
_atom_site_aniso_U_12
Cr1 0.01994(18) 0.01599(16) 0.01785(15) -0.00142(11) 0.00604(13) -0.00134(12)
Cr2 0.01698(17) 0.01611(16) 0.01722(15) -0.00036(11) 0.00587(12) -0.00006(12)
C1 0.0227(11) 0.0208(10) 0.0191(9) -0.0015(8) 0.0102(8) 0.0000(8)
C2 0.0261(12) 0.0250(11) 0.0209(9) -0.0037(8) 0.0088(9) -0.0008(9)
C3 0.0290(12) 0.0239(11) 0.0262(10) -0.0051(8) 0.0134(9) 0.0038(9)
C4 0.0214(11) 0.0282(11) 0.0249(10) 0.0021(8) 0.0069(9) 0.0058(8)
C5 0.0206(11) 0.0268(11) 0.0252(10) -0.0026(8) 0.0100(9) 0.0000(8)
C6 0.0216(11) 0.0196(10) 0.0212(9) 0.0017(7) 0.0110(8) -0.0007(8)
C7 0.0293(12) 0.0251(11) 0.0214(10) -0.0036(8) 0.0112(9) -0.0087(9)
C8 0.0325(12) 0.0206(10) 0.0288(11) 0.0024(8) 0.0134(9) -0.0004(9)
C9 0.0308(13) 0.0282(12) 0.0433(14) 0.0057(10) 0.0075(11) 0.0024(10)
C10 0.0325(13) 0.0175(10) 0.0291(11) 0.0016(8) 0.0151(10) -0.0015(9)
C11 0.0331(13) 0.0263(11) 0.0289(11) -0.0043(9) 0.0166(10) -0.0115(9)
C12 0.0191(10) 0.0223(11) 0.0173(9) -0.0004(7) 0.0012(8) 0.0003(8)
C13 0.0140(9) 0.0214(10) 0.0161(9) -0.0012(7) 0.0062(7) -0.0005(7)
C14 0.0191(10) 0.0212(10) 0.0162(9) -0.0060(7) 0.0063(8) -0.0031(8)
C15 0.0196(10) 0.0218(11) 0.0226(9) -0.0026(8) 0.0086(8) 0.0030(8)
C16 0.0158(10) 0.0291(11) 0.0217(10) 0.0006(8) 0.0059(8) 0.0048(8)
C17 0.0127(10) 0.0322(11) 0.0167(9) -0.0059(8) 0.0021(7) -0.0045(8)
C18 0.0170(10) 0.0231(10) 0.0177(9) -0.0019(7) 0.0084(8) -0.0048(8)
C19 0.0236(11) 0.0273(11) 0.0234(10) -0.0055(8) 0.0097(9) -0.0089(8)
C20 0.0302(12) 0.0213(11) 0.0294(11) -0.0013(8) 0.0143(9) -0.0054(9)
C21 0.0315(13) 0.0299(12) 0.0225(10) 0.0057(8) 0.0099(9) 0.0035(9)
C22 0.0293(12) 0.0238(11) 0.0297(11) -0.0033(9) 0.0100(10) -0.0032(9)
C23 0.0210(11) 0.0208(10) 0.0191(9) 0.0014(8) 0.0024(8) 0.0056(8)
C24 0.0239(11) 0.0166(10) 0.0246(10) 0.0015(7) 0.0115(9) -0.0012(8)
O1 0.0284(9) 0.0261(8) 0.0538(11) 0.0056(7) 0.0166(8) 0.0059(7)
O2 0.0549(12) 0.0535(12) 0.0337(9) -0.0250(8) 0.0255(9) -0.0281(9)
O3 0.0276(9) 0.0226(8) 0.0268(7) 0.0073(6) -0.0005(6) -0.0039(6)
O4 0.0562(12) 0.0487(11) 0.0298(9) -0.0163(8) 0.0190(8) -0.0071(9)
O5 0.0309(9) 0.0275(8) 0.0319(8) 0.0063(6) 0.0123(7) -0.0031(7)
O6 0.0234(8) 0.0266(8) 0.0359(8) -0.0002(6) 0.0111(7) 0.0014(6)
N1 0.0234(10) 0.0272(9) 0.0197(8) -0.0002(7) 0.0032(7) -0.0026(7)
N2 0.0185(9) 0.0250(9) 0.0148(8) -0.0020(6) 0.0015(7) -0.0019(7)
B2 0.0210(12) 0.0278(12) 0.0190(10) 0.0011(9) 0.0093(9) -0.0008(9)
B1 0.0256(13) 0.0297(13) 0.0245(11) 0.0067(9) 0.0119(10) 0.0029(10)

loop_
_atom_type_symbol
_atom_type_description
_atom_type_scat_dispersion_real
_atom_type_scat_dispersion_imag
_atom_type_scat_source
C C 0.0033 0.0016 'International Tables Vol C Tables 4.2.6.8 and 6.1.1.4'
H H 0.0000 0.0000 'International Tables Vol C Tables 4.2.6.8 and 6.1.1.4'
B B 0.0013 0.0007 'International Tables Vol C Tables 4.2.6.8 and 6.1.1.4'
N N 0.0061 0.0033 'International Tables Vol C Tables 4.2.6.8 and 6.1.1.4'
O O 0.0106 0.0060 'International Tables Vol C Tables 4.2.6.8 and 6.1.1.4'
Cr Cr 0.3209 0.6236 'International Tables Vol C Tables 4.2.6.8 and 6.1.1.4'

loop_
_geom_angle_atom_site_label_1
_geom_angle_atom_site_label_2
_geom_angle_atom_site_label_3
_geom_angle
C12 Cr1 C11 89.54(9)
C12 Cr1 C10 89.94(9)
C11 Cr1 C10 90.86(10)
C12 Cr1 C3 87.64(9)
C11 Cr1 C3 138.87(9)
C10 Cr1 C3 130.14(9)
C12 Cr1 C5 133.98(9)
C11 Cr1 C5 86.55(9)
C10 Cr1 C5 135.91(8)
C3 Cr1 C5 66.92(8)
C12 Cr1 C4 100.88(9)
C11 Cr1 C4 104.13(9)
C10 Cr1 C4 161.44(8)
C3 Cr1 C4 36.93(8)
C5 Cr1 C4 37.15(8)
C12 Cr1 C2 103.85(8)
C11 Cr1 C2 164.22(9)
C10 Cr1 C2 97.36(9)
C3 Cr1 C2 36.17(7)
C5 Cr1 C2 78.17(8)
C4 Cr1 C2 65.57(8)
C12 Cr1 C6 165.81(8)
C11 Cr1 C6 99.48(8)
C10 Cr1 C6 100.77(8)
C3 Cr1 C6 78.35(8)
C5 Cr1 C6 37.08(7)
C4 Cr1 C6 66.40(8)
C2 Cr1 C6 65.81(7)
C12 Cr1 C1 137.61(8)
C11 Cr1 C1 132.53(8)
C10 Cr1 C1 85.18(8)
C3 Cr1 C1 64.81(8)
C5 Cr1 C1 65.46(7)
C4 Cr1 C1 76.65(7)
C2 Cr1 C1 35.93(7)
C6 Cr1 C1 36.18(7)
C23 Cr2 C24 90.21(9)
C23 Cr2 C22 88.21(9)
C24 Cr2 C22 90.52(10)
C23 Cr2 C15 87.43(9)
C24 Cr2 C15 126.60(8)
C22 Cr2 C15 142.61(9)
C23 Cr2 C17 130.75(8)
C24 Cr2 C17 138.99(8)
C22 Cr2 C17 89.16(9)
C15 Cr2 C17 66.47(8)
C23 Cr2 C16 98.55(8)
C24 Cr2 C16 160.23(8)
C22 Cr2 C16 107.34(9)
C15 Cr2 C16 37.19(7)
C17 Cr2 C16 36.74(8)
C23 Cr2 C14 106.14(8)
C24 Cr2 C14 94.11(8)
C22 Cr2 C14 164.87(9)
C15 Cr2 C14 36.98(7)
C17 Cr2 C14 77.91(7)
C16 Cr2 C14 66.48(7)
C23 Cr2 C18 164.38(8)
C24 Cr2 C18 103.36(8)
C22 Cr2 C18 99.19(9)
C15 Cr2 C18 78.32(8)
C17 Cr2 C18 36.62(7)
C16 Cr2 C18 66.17(8)
C14 Cr2 C18 65.72(7)
C23 Cr2 C13 141.09(8)
C24 Cr2 C13 85.14(8)
C22 Cr2 C13 130.35(8)
C15 Cr2 C13 65.44(7)
C17 Cr2 C13 64.64(7)
C16 Cr2 C13 76.90(7)
C14 Cr2 C13 36.21(7)
C18 Cr2 C13 35.68(6)
N1 C1 C2 121.64(18)
N1 C1 C6 118.97(17)
C2 C1 C6 119.33(18)
N1 C1 Cr1 132.23(15)
C2 C1 Cr1 68.81(11)
C6 C1 Cr1 69.66(11)
C3 C2 C1 121.09(19)
C3 C2 Cr1 70.63(12)
C1 C2 Cr1 75.26(11)
C2 C3 C4 120.5(2)
C2 C3 Cr1 73.19(12)
C4 C3 Cr1 72.29(12)
C3 C4 C5 119.64(19)
C3 C4 Cr1 70.79(12)
C5 C4 Cr1 70.86(12)
C4 C5 C6 120.12(18)
C4 C5 Cr1 71.99(12)
C6 C5 Cr1 73.45(12)
C5 C6 C1 118.89(17)
C5 C6 C7 121.32(18)
C1 C6 C7 119.79(18)
C5 C6 Cr1 69.47(12)
C1 C6 Cr1 74.16(12)
C7 C6 Cr1 128.50(14)
C8 C7 C6 121.08(19)
C7 C8 B1 120.07(19)
O1 C10 Cr1 178.32(19)
O2 C11 Cr1 179.1(2)
O3 C12 Cr1 178.46(17)
N2 C13 C18 118.52(17)
N2 C13 C14 121.10(17)
C18 C13 C14 120.37(17)
N2 C13 Cr2 132.50(14)
C18 C13 Cr2 71.18(11)
C14 C13 Cr2 68.42(10)
C15 C14 C13 120.02(17)
C15 C14 Cr2 70.12(11)
C13 C14 Cr2 75.37(10)
C14 C15 C16 120.24(18)
C14 C15 Cr2 72.90(11)
C16 C15 Cr2 72.17(11)
C17 C16 C15 119.05(17)
C17 C16 Cr2 71.36(11)
C15 C16 Cr2 70.65(11)
C16 C17 C18 122.38(17)
C16 C17 Cr2 71.90(12)
C18 C17 Cr2 75.07(11)
C13 C18 C17 117.67(17)
C13 C18 C19 119.83(18)
C17 C18 C19 122.48(18)
C13 C18 Cr2 73.14(11)
C17 C18 Cr2 68.30(11)
C19 C18 Cr2 131.02(14)
C20 C19 C18 122.09(19)
C19 C20 B2 119.91(19)
O4 C22 Cr2 178.4(2)
O5 C23 Cr2 179.18(18)
O6 C24 Cr2 177.52(18)
C1 N1 B1 125.29(17)
C13 N2 B2 125.17(17)
N2 B2 C20 114.47(18)
N2 B2 C21 118.36(18)
C20 B2 C21 127.1(2)
N1 B1 C8 114.75(19)
N1 B1 C9 118.1(2)
C8 B1 C9 127.2(2)

loop_
_geom_bond_atom_site_label_1
_geom_bond_atom_site_label_2
_geom_bond_distance
Cr1 C12 1.820(2)
Cr1 C11 1.839(2)
Cr1 C10 1.847(2)
Cr1 C3 2.218(2)
Cr1 C5 2.222(2)
Cr1 C4 2.237(2)
Cr1 C2 2.250(2)
Cr1 C6 2.275(2)
Cr1 C1 2.334(2)
Cr2 C23 1.821(2)
Cr2 C24 1.842(2)
Cr2 C22 1.847(2)
Cr2 C15 2.205(2)
Cr2 C17 2.218(2)
Cr2 C16 2.225(2)
Cr2 C14 2.2414(19)
Cr2 C18 2.3066(19)
Cr2 C13 2.3322(19)
C1 N1 1.379(3)
C1 C2 1.416(3)
C1 C6 1.432(3)
C2 C3 1.387(3)
C3 C4 1.411(3)
C4 C5 1.421(3)
C5 C6 1.431(3)
C6 C7 1.453(3)
C7 C8 1.373(3)
C8 B1 1.538(3)
C9 B1 1.579(3)
C10 O1 1.155(3)
C11 O2 1.167(2)
C12 O3 1.171(2)
C13 N2 1.372(2)
C13 C18 1.421(3)
C13 C14 1.424(3)
C14 C15 1.411(3)
C15 C16 1.413(3)
C16 C17 1.400(3)
C17 C18 1.424(3)
C18 C19 1.441(3)
C19 C20 1.343(3)
C20 B2 1.530(3)
C21 B2 1.570(3)
C22 O4 1.154(3)
C23 O5 1.167(2)
C24 O6 1.165(2)
N1 B1 1.421(3)
N2 B2 1.426(3)

loop_
_geom_hbond_atom_site_label_D
_geom_hbond_atom_site_label_H
_geom_hbond_atom_site_label_A
_geom_hbond_distance_DH
_geom_hbond_distance_HA
_geom_hbond_distance_DA
_geom_hbond_angle_DHA
_geom_hbond_site_symmetry_A
N1 H1A O5 0.86 2.34 3.188(2) 169.1 1_545
N2 H2B O3 0.86 2.33 3.167(2) 166.2 1_565
